data_1559059
loop_
_publ_author_name
'Zhou, Zhijun'
'Chen, Jiachang'
'chen, Herong'
'Kong, Wangqing'

_publ_section_title
;
 Stereoselective Synthesis of Pentasubstituted 1,3-Dienes via Ni-Catalyzed
 Reductive Coupling of Unsymmetrical Internal Alkynes
;
_journal_name_full 'Chemical Science'
_journal_paper_doi 10.1039/D0SC04173D
_journal_year 2020
_chemical_absolute_configuration ad
_chemical_formula_moiety 'C40 H36 N4 O7, C H Cl3'
_chemical_formula_sum 'C41 H37 Cl3 N4 O7'
_chemical_formula_weight 804.09
_space_group_crystal_system monoclinic
_space_group_IT_number 4
_space_group_name_Hall 'P 2yb'
_space_group_name_H-M_alt 'P 1 21 1'
_atom_sites_solution_hydrogens geom
_atom_sites_solution_primary direct
_audit_creation_date 2019-12-09
_audit_creation_method
; 
Olex2 1.2 
(compiled 2018.05.29 svn.r3508 for OlexSys, GUI svn.r5506) 
;
_audit_update_record
;
2020-06-11 deposited with the CCDC.	2020-09-10 downloaded from the CCDC.
;
_cell_angle_alpha 90
_cell_angle_beta 95.339(2)
_cell_angle_gamma 90
_cell_formula_units_Z 2
_cell_length_a 13.3144(9)
_cell_length_b 9.8595(7)
_cell_length_c 14.5355(10)
_cell_measurement_reflns_used 9809
_cell_measurement_temperature 296(2)
_cell_measurement_theta_max 30.51
_cell_measurement_theta_min 2.50
_cell_volume 1899.8(2)
_computing_cell_refinement 'SAINT v7.68A (Bruker, 2009)'
_computing_data_collection 'Bruker APEX2'
_computing_data_reduction 'SAINT v7.68A (Bruker, 2009)'
_computing_molecular_graphics 'Olex2 (Dolomanov et al., 2009)'
_computing_publication_material 'Olex2 (Dolomanov et al., 2009)'
_computing_structure_refinement 'XL (Sheldrick, 2008)'
_computing_structure_solution 'XS (Sheldrick, 2008)'
_diffrn_ambient_temperature 296(2)
_diffrn_measured_fraction_theta_full 0.999
_diffrn_measured_fraction_theta_max 0.946
_diffrn_measurement_device_type 'Bruker APEX-II CCD'
_diffrn_measurement_method '\f and \w scans'
_diffrn_radiation_monochromator graphite
_diffrn_radiation_type MoK\a
_diffrn_radiation_wavelength 0.71073
_diffrn_reflns_av_R_equivalents 0.0362
_diffrn_reflns_av_unetI/netI 0.0301
_diffrn_reflns_Laue_measured_fraction_full 0.999
_diffrn_reflns_Laue_measured_fraction_max 0.946
_diffrn_reflns_limit_h_max 18
_diffrn_reflns_limit_h_min -18
_diffrn_reflns_limit_k_max 14
_diffrn_reflns_limit_k_min -14
_diffrn_reflns_limit_l_max 20
_diffrn_reflns_limit_l_min -17
_diffrn_reflns_number 33634
_diffrn_reflns_point_group_measured_fraction_full 1.000
_diffrn_reflns_point_group_measured_fraction_max 0.922
_diffrn_reflns_theta_full 25.242
_diffrn_reflns_theta_max 30.692
_diffrn_reflns_theta_min 1.536
_diffrn_standards_number 0
_exptl_absorpt_coefficient_mu 0.298
_exptl_absorpt_correction_T_max 0.7461
_exptl_absorpt_correction_T_min 0.5746
_exptl_absorpt_correction_type multi-scan
_exptl_absorpt_process_details 'SADABS-2008/1 (Bruker,2008)'
_exptl_crystal_colour colourless
_exptl_crystal_colour_primary colourless
_exptl_crystal_density_diffrn 1.406
_exptl_crystal_description block
_exptl_crystal_F_000 836
_exptl_crystal_size_max 0.15
_exptl_crystal_size_mid 0.12
_exptl_crystal_size_min 0.1
_refine_diff_density_max 0.361
_refine_diff_density_min -0.708
_refine_diff_density_rms 0.082
_refine_ls_abs_structure_details
; 
 Flack x determined using 3895 quotients [(I+)-(I-)]/[(I+)+(I-)] 
 (Parsons, Flack and Wagner, Acta Cryst. B69 (2013) 249-259). 
;
_refine_ls_abs_structure_Flack -0.03(3)
_refine_ls_extinction_method none
_refine_ls_goodness_of_fit_ref 1.068
_refine_ls_hydrogen_treatment constr
_refine_ls_matrix_type full
_refine_ls_number_parameters 525
_refine_ls_number_reflns 10874
_refine_ls_number_restraints 31
_refine_ls_restrained_S_all 1.081
_refine_ls_R_factor_all 0.0776
_refine_ls_R_factor_gt 0.0644
_refine_ls_shift/su_max 0.000
_refine_ls_shift/su_mean 0.000
_refine_ls_structure_factor_coef Fsqd
_refine_ls_weighting_details 'w=1/[\s^2^(Fo^2^)+(0.1266P)^2^+0.5452P] where P=(Fo^2^+2Fc^2^)/3'
_refine_ls_weighting_scheme calc
_refine_ls_wR_factor_gt 0.1816
_refine_ls_wR_factor_ref 0.2025
_reflns_Friedel_coverage 0.852
_reflns_Friedel_fraction_full 1.000
_reflns_Friedel_fraction_max 0.896
_reflns_number_gt 9196
_reflns_number_total 10874
_reflns_threshold_expression 'I > 2\s(I)'
_cod_data_source_file d0sc04173d2.cif
_cod_data_source_block mo_191205a_0m
_cod_database_code 1559059
_shelx_shelxl_version_number 2014/7
_shelx_space_group_comment
; 
The symmetry employed for this shelxl refinement is uniquely defined 
by the following loop, which should always be used as a source of 
symmetry information in preference to the above space-group names. 
They are only intended as comments. 
;
_shelx_estimated_absorpt_t_max 0.971
_shelx_estimated_absorpt_t_min 0.957
_olex2_refinement_description
; 
1. Fixed Uiso 
 At 1.2 times of: 
  All C(H) groups, All C(H,H) groups 
 At 1.5 times of: 
  All C(H,H,H) groups, All O(H) groups 
2. Restrained distances 
 Cl3-C41 = Cl3A-C41A = Cl1-C41 = Cl2-C41 = Cl2A-C41A = Cl1A-C41A 
 1.73 with sigma of 0.01 
 Cl2A-Cl3A 
 2.92 with sigma of 0.04 
 Cl3A-Cl1A 
 2.92 with sigma of 0.04 
 Cl2A-Cl1A 
 2.92 with sigma of 0.04 
 Cl3-Cl1 
 2.92 with sigma of 0.04 
 Cl1-Cl2 
 2.92 with sigma of 0.04 
 Cl2-Cl3 
 2.92 with sigma of 0.04 
 C41-Cl1 \\sim C41A-Cl1A 
 with sigma of 0.02 
 C41-Cl2 \\sim C41A-Cl2A 
 with sigma of 0.02 
 C41-Cl3 \\sim C41A-Cl3A 
 with sigma of 0.02 
 Cl1-Cl2 \\sim Cl1A-Cl2A 
 with sigma of 0.04 
 Cl1-Cl3 \\sim Cl1A-Cl3A 
 with sigma of 0.04 
 Cl2-Cl3 \\sim Cl2A-Cl3A 
 with sigma of 0.04 
3. Uiso/Uaniso restraints and constraints 
Uanis(Cl3) \\sim Ueq, Uanis(Cl3A) \\sim Ueq: with sigma of 0.01 and sigma for 
terminal atoms of 0.02 
Uanis(Cl3) = Uanis(Cl2A) 
Uanis(C41) = Uanis(C41A) 
4. Others 
 Sof(C41A)=Sof(H41A)=Sof(Cl1A)=Sof(Cl2A)=Sof(Cl3A)=1-FVAR(1) 
 Sof(C41)=Sof(H41)=Sof(Cl1)=Sof(Cl2)=Sof(Cl3)=FVAR(1) 
5.a Ternary CH refined with riding coordinates: 
 C9(H9), C41(H41), C41A(H41A) 
5.b Secondary CH2 refined with riding coordinates: 
 C10(H10A,H10B), C13(H13A,H13B), C14(H14A,H14B), C29(H29A,H29B), C31(H31A, 
 H31B), C32(H32A,H32B) 
5.c Aromatic/amide H refined with riding coordinates: 
 C4(H4), C5(H5), C6(H6), C7(H7), C8(H8), C19(H19), C20(H20), C22(H22), 
 C23(H23), C35(H35), C36(H36), C38(H38), C39(H39) 
5.d Idealised Me refined as rotating group: 
 C16(H16A,H16B,H16C), C33(H33A,H33B,H33C), C40(H40A,H40B,H40C) 
5.e Idealised tetrahedral OH refined as rotating group: 
 O5(H5A) 
;
_olex2_submission_special_instructions 'No special instructions were received'

loop_
_space_group_symop_operation_xyz
'x, y, z'
'-x, y+1/2, -z'

loop_
_atom_site_label
_atom_site_type_symbol
_atom_site_fract_x
_atom_site_fract_y
_atom_site_fract_z
_atom_site_U_iso_or_equiv
_atom_site_adp_type
_atom_site_occupancy
_atom_site_site_symmetry_order
_atom_site_calc_flag
_atom_site_refinement_flags_posn
_atom_site_refinement_flags_adp
_atom_site_refinement_flags_occupancy
_atom_site_disorder_assembly
_atom_site_disorder_group
C1 C 0.7918(2) 0.8341(4) 0.7596(2) 0.0360(6) Uani 1 1 d . . . . .
C2 C 0.8088(2) 0.7011(3) 0.6331(2) 0.0335(6) Uani 1 1 d . . . . .
C3 C 0.9633(2) 0.7450(4) 0.7385(3) 0.0429(7) Uani 1 1 d . . . . .
C4 C 1.0288(4) 0.8434(7) 0.7167(5) 0.0809(18) Uani 1 1 d . . . . .
H4 H 1.0052 0.9212 0.6857 0.097 Uiso 1 1 calc R . . . .
C5 C 1.1319(4) 0.8263(9) 0.7412(5) 0.092(2) Uani 1 1 d . . . . .
H5 H 1.1778 0.8910 0.7248 0.111 Uiso 1 1 calc R . . . .
C6 C 1.1647(3) 0.7129(7) 0.7899(4) 0.0692(14) Uani 1 1 d . . . . .
H6 H 1.2331 0.7020 0.8078 0.083 Uiso 1 1 calc R . . . .
C7 C 1.0990(4) 0.6174(7) 0.8119(4) 0.0726(14) Uani 1 1 d . . . . .
H7 H 1.1221 0.5418 0.8458 0.087 Uiso 1 1 calc R . . . .
C8 C 0.9961(3) 0.6312(6) 0.7841(4) 0.0631(12) Uani 1 1 d . . . . .
H8 H 0.9509 0.5633 0.7968 0.076 Uiso 1 1 calc R . . . .
C9 C 0.6349(2) 0.7419(3) 0.55572(18) 0.0284(5) Uani 1 1 d . . . . .
H9 H 0.6344 0.6553 0.5225 0.034 Uiso 1 1 calc R . . . .
C10 C 0.6563(3) 0.8554(4) 0.4879(2) 0.0405(7) Uani 1 1 d . . . . .
H10A H 0.5974 0.8633 0.4436 0.049 Uiso 1 1 calc R . . . .
H10B H 0.6615 0.9395 0.5226 0.049 Uiso 1 1 calc R . . . .
C11 C 0.7487(3) 0.8472(4) 0.4327(3) 0.0438(7) Uani 1 1 d . . . . .
C12 C 0.8489(3) 0.8916(5) 0.4839(3) 0.0514(9) Uani 1 1 d . . . . .
C13 C 0.9343(4) 0.8224(6) 0.4399(4) 0.0695(14) Uani 1 1 d . . . . .
H13A H 0.9659 0.8851 0.4000 0.083 Uiso 1 1 calc R . . . .
H13B H 0.9850 0.7901 0.4870 0.083 Uiso 1 1 calc R . . . .
C14 C 0.8880(4) 0.7053(7) 0.3846(4) 0.0686(13) Uani 1 1 d . . . . .
H14A H 0.9148 0.6201 0.4095 0.082 Uiso 1 1 calc R . . . .
H14B H 0.9028 0.7123 0.3207 0.082 Uiso 1 1 calc R . . . .
C15 C 0.7745(3) 0.7119(5) 0.3911(3) 0.0510(9) Uani 1 1 d . . . . .
C16 C 0.7308(5) 0.9473(6) 0.3499(4) 0.0725(15) Uani 1 1 d . . . . .
H16A H 0.6763 0.9148 0.3078 0.109 Uiso 1 1 calc GR . . . .
H16B H 0.7910 0.9535 0.3185 0.109 Uiso 1 1 calc GR . . . .
H16C H 0.7142 1.0352 0.3724 0.109 Uiso 1 1 calc GR . . . .
C17 C 0.53116(19) 0.7616(3) 0.59112(18) 0.0274(5) Uani 1 1 d . . . . .
C18 C 0.4436(2) 0.7653(3) 0.51918(18) 0.0276(5) Uani 1 1 d . . . . .
C19 C 0.4339(3) 0.6722(3) 0.4472(2) 0.0353(6) Uani 1 1 d . . . . .
H19 H 0.4851 0.6093 0.4418 0.042 Uiso 1 1 calc R . . . .
C20 C 0.3498(3) 0.6707(4) 0.3830(2) 0.0391(7) Uani 1 1 d . . . . .
H20 H 0.3444 0.6067 0.3358 0.047 Uiso 1 1 calc R . . . .
C21 C 0.2740(2) 0.7655(4) 0.3900(2) 0.0381(6) Uani 1 1 d . . . . .
C22 C 0.2835(3) 0.8637(4) 0.4594(2) 0.0395(7) Uani 1 1 d . . . . .
H22 H 0.2335 0.9287 0.4634 0.047 Uiso 1 1 calc R . . . .
C23 C 0.3678(2) 0.8633(3) 0.5221(2) 0.0344(6) Uani 1 1 d . . . . .
H23 H 0.3746 0.9299 0.5675 0.041 Uiso 1 1 calc R . . . .
C24 C 0.1853(3) 0.7656(6) 0.3248(3) 0.0536(10) Uani 1 1 d . . . . .
C25 C 0.52037(19) 0.7721(3) 0.68198(19) 0.0284(5) Uani 1 1 d . . . . .
C26 C 0.60835(19) 0.7713(3) 0.75686(18) 0.0266(5) Uani 1 1 d . . . . .
C27 C 0.5708(2) 0.8758(3) 0.8277(2) 0.0304(5) Uani 1 1 d . . . . .
C28 C 0.4579(2) 0.8361(3) 0.8265(2) 0.0322(5) Uani 1 1 d . . . . .
C29 C 0.4241(2) 0.7847(4) 0.7292(2) 0.0368(6) Uani 1 1 d . . . . .
H29A H 0.3907 0.6975 0.7318 0.044 Uiso 1 1 calc R . . . .
H29B H 0.3781 0.8485 0.6967 0.044 Uiso 1 1 calc R . . . .
C30 C 0.4597(3) 0.7302(4) 0.9031(2) 0.0394(7) Uani 1 1 d . . . . .
C31 C 0.5472(3) 0.7599(5) 0.9745(2) 0.0480(8) Uani 1 1 d . . . . .
H31A H 0.5865 0.6785 0.9888 0.058 Uiso 1 1 calc R . . . .
H31B H 0.5230 0.7941 1.0310 0.058 Uiso 1 1 calc R . . . .
C32 C 0.6114(3) 0.8678(4) 0.9307(2) 0.0381(6) Uani 1 1 d . . . . .
H32A H 0.6820 0.8417 0.9367 0.046 Uiso 1 1 calc R . . . .
H32B H 0.6050 0.9549 0.9606 0.046 Uiso 1 1 calc R . . . .
C33 C 0.3927(3) 0.9537(4) 0.8569(3) 0.0482(8) Uani 1 1 d . . . . .
H33A H 0.4147 0.9787 0.9193 0.072 Uiso 1 1 calc GR . . . .
H33B H 0.3233 0.9257 0.8533 0.072 Uiso 1 1 calc GR . . . .
H33C H 0.3992 1.0302 0.8169 0.072 Uiso 1 1 calc GR . . . .
C34 C 0.6283(2) 0.6268(3) 0.79449(19) 0.0292(5) Uani 1 1 d . . . . .
C35 C 0.5691(2) 0.5168(3) 0.7621(2) 0.0348(6) Uani 1 1 d . . . . .
H35 H 0.5153 0.5317 0.7177 0.042 Uiso 1 1 calc R . . . .
C36 C 0.5882(3) 0.3855(3) 0.7945(3) 0.0391(7) Uani 1 1 d . . . . .
H36 H 0.5461 0.3147 0.7733 0.047 Uiso 1 1 calc R . . . .
C37 C 0.6698(3) 0.3607(3) 0.8579(2) 0.0369(6) Uani 1 1 d . . . . .
C38 C 0.7302(3) 0.4681(4) 0.8909(3) 0.0422(7) Uani 1 1 d . . . . .
H38 H 0.7850 0.4522 0.9339 0.051 Uiso 1 1 calc R . . . .
C39 C 0.7094(3) 0.5986(3) 0.8600(2) 0.0391(7) Uani 1 1 d . . . . .
H39 H 0.7503 0.6694 0.8833 0.047 Uiso 1 1 calc R . . . .
C40 C 0.7738(4) 0.1972(5) 0.9428(4) 0.0573(10) Uani 1 1 d . . . . .
H40A H 0.8320 0.2235 0.9127 0.086 Uiso 1 1 calc GR . . . .
H40B H 0.7763 0.1014 0.9548 0.086 Uiso 1 1 calc GR . . . .
H40C H 0.7732 0.2455 1.0001 0.086 Uiso 1 1 calc GR . . . .
N1 N 0.85744(19) 0.7611(3) 0.7120(2) 0.0381(6) Uani 1 1 d . . . . .
N2 N 0.69679(18) 0.8210(3) 0.71086(17) 0.0316(5) Uani 1 1 d . . . . .
N3 N 0.70969(17) 0.7332(3) 0.63514(17) 0.0313(5) Uani 1 1 d . . . . .
N4 N 0.1151(3) 0.7677(7) 0.2736(3) 0.0787(15) Uani 1 1 d . . . . .
O1 O 0.8109(2) 0.8968(3) 0.83031(19) 0.0492(6) Uani 1 1 d . . . . .
O2 O 0.84632(18) 0.6381(3) 0.57376(19) 0.0432(5) Uani 1 1 d . . . . .
O3 O 0.8571(3) 0.9713(4) 0.5465(3) 0.0689(9) Uani 1 1 d . . . . .
O4 O 0.7150(3) 0.6261(4) 0.3651(2) 0.0652(8) Uani 1 1 d . . . . .
O5 O 0.5799(2) 1.0066(2) 0.78971(18) 0.0409(5) Uani 1 1 d . . . . .
H5A H 0.6043 1.0585 0.8299 0.061 Uiso 1 1 calc GR . . . .
O6 O 0.4002(2) 0.6390(4) 0.9067(2) 0.0555(7) Uani 1 1 d . . . . .
O7 O 0.6849(2) 0.2284(3) 0.8847(2) 0.0534(7) Uani 1 1 d . . . . .
C41 C 0.9263(8) 0.6981(13) 0.1020(8) 0.148(5) Uani 0.809(7) 1 d D . P A 1
H41 H 0.9713 0.7266 0.1558 0.177 Uiso 0.809(7) 1 calc R . P A 1
Cl1 Cl 0.9447(5) 0.7968(11) 0.0115(4) 0.222(4) Uani 0.809(7) 1 d D . P A 1
Cl2 Cl 0.8050(5) 0.7046(11) 0.1280(5) 0.168(4) Uani 0.809(7) 1 d D . P A 1
Cl3 Cl 0.9630(5) 0.5461(9) 0.0650(7) 0.243(4) Uani 0.809(7) 1 d D U P A 1
C41A C 0.939(2) 0.708(4) 0.1120(12) 0.148(5) Uani 0.191(7) 1 d D . P A 2
H41A H 0.9809 0.7881 0.1287 0.177 Uiso 0.191(7) 1 calc R . P A 2
Cl1A Cl 0.8146(15) 0.755(3) 0.1054(17) 0.136(8) Uani 0.191(7) 1 d D . P A 2
Cl2A Cl 0.9718(19) 0.580(3) 0.189(2) 0.243(4) Uani 0.191(7) 1 d D . P A 2
Cl3A Cl 0.9601(9) 0.658(2) 0.0030(8) 0.116(5) Uani 0.191(7) 1 d D U P A 2

loop_
_atom_site_aniso_label
_atom_site_aniso_U_11
_atom_site_aniso_U_22
_atom_site_aniso_U_33
_atom_site_aniso_U_23
_atom_site_aniso_U_13
_atom_site_aniso_U_12
C1 0.0246(12) 0.0454(16) 0.0376(14) -0.0038(12) 0.0008(10) -0.0079(11)
C2 0.0239(12) 0.0385(14) 0.0380(14) -0.0006(11) 0.0023(10) -0.0035(10)
C3 0.0230(12) 0.060(2) 0.0451(16) -0.0104(15) 0.0003(11) -0.0020(13)
C4 0.035(2) 0.086(4) 0.118(5) 0.028(4) -0.013(2) -0.017(2)
C5 0.033(2) 0.125(6) 0.116(5) 0.016(4) -0.009(2) -0.026(3)
C6 0.0279(16) 0.107(4) 0.071(3) -0.019(3) -0.0018(17) 0.004(2)
C7 0.045(2) 0.087(4) 0.083(3) 0.005(3) -0.008(2) 0.017(2)
C8 0.0369(18) 0.065(3) 0.086(3) 0.009(2) -0.0007(19) 0.0007(18)
C9 0.0258(11) 0.0334(13) 0.0254(11) 0.0001(9) 0.0003(9) -0.0009(10)
C10 0.0374(15) 0.0430(17) 0.0426(16) 0.0115(13) 0.0122(13) 0.0044(13)
C11 0.0387(16) 0.0510(19) 0.0432(17) 0.0084(15) 0.0118(13) 0.0006(14)
C12 0.0444(19) 0.052(2) 0.059(2) 0.0079(18) 0.0126(16) -0.0070(16)
C13 0.042(2) 0.088(4) 0.083(3) 0.004(3) 0.025(2) -0.005(2)
C14 0.063(3) 0.086(3) 0.061(3) -0.004(2) 0.029(2) 0.012(3)
C15 0.058(2) 0.061(2) 0.0367(17) 0.0036(16) 0.0166(16) 0.0005(18)
C16 0.077(3) 0.082(4) 0.061(3) 0.038(3) 0.022(2) 0.009(3)
C17 0.0233(10) 0.0308(12) 0.0278(11) -0.0003(10) 0.0001(9) -0.0010(9)
C18 0.0264(11) 0.0309(12) 0.0248(11) 0.0017(10) -0.0008(9) -0.0016(10)
C19 0.0410(15) 0.0358(14) 0.0290(13) -0.0030(11) 0.0017(11) 0.0057(12)
C20 0.0442(16) 0.0433(17) 0.0285(13) -0.0049(12) -0.0034(12) 0.0001(13)
C21 0.0344(14) 0.0487(17) 0.0293(13) 0.0032(12) -0.0064(10) 0.0000(13)
C22 0.0366(15) 0.0432(17) 0.0375(15) 0.0000(13) -0.0034(12) 0.0093(13)
C23 0.0388(15) 0.0321(13) 0.0313(13) -0.0017(11) -0.0027(11) 0.0045(11)
C24 0.0426(18) 0.082(3) 0.0340(16) -0.0010(18) -0.0073(13) 0.0020(19)
C25 0.0222(10) 0.0343(13) 0.0285(12) -0.0015(10) 0.0013(9) -0.0021(10)
C26 0.0205(10) 0.0338(12) 0.0253(11) -0.0002(10) 0.0002(8) -0.0027(9)
C27 0.0301(12) 0.0320(13) 0.0287(12) -0.0006(10) 0.0008(10) -0.0007(10)
C28 0.0283(12) 0.0381(14) 0.0305(12) -0.0008(11) 0.0046(10) 0.0018(11)
C29 0.0239(12) 0.0559(19) 0.0310(13) -0.0050(12) 0.0042(10) -0.0023(12)
C30 0.0356(14) 0.0480(18) 0.0354(14) 0.0029(13) 0.0078(12) 0.0000(13)
C31 0.0438(17) 0.069(2) 0.0312(14) 0.0079(16) 0.0023(12) -0.0068(17)
C32 0.0372(15) 0.0475(17) 0.0286(13) -0.0051(12) -0.0015(11) -0.0037(13)
C33 0.0383(17) 0.0484(19) 0.058(2) -0.0115(16) 0.0078(15) 0.0076(14)
C34 0.0262(12) 0.0331(13) 0.0278(12) -0.0027(10) -0.0006(9) -0.0024(10)
C35 0.0315(13) 0.0368(15) 0.0347(14) -0.0032(11) -0.0041(11) -0.0049(11)
C36 0.0356(15) 0.0350(15) 0.0450(17) -0.0061(13) -0.0057(12) -0.0057(12)
C37 0.0367(14) 0.0342(14) 0.0393(15) -0.0012(12) 0.0006(12) -0.0006(12)
C38 0.0376(15) 0.0361(15) 0.0499(19) -0.0010(14) -0.0123(13) 0.0010(12)
C39 0.0354(15) 0.0336(15) 0.0452(17) -0.0019(12) -0.0122(12) -0.0036(11)
C40 0.057(2) 0.0431(19) 0.069(3) 0.0082(18) -0.0120(19) 0.0064(17)
N1 0.0243(10) 0.0494(15) 0.0400(13) -0.0063(12) -0.0011(9) -0.0040(11)
N2 0.0252(10) 0.0399(13) 0.0295(11) -0.0060(9) 0.0014(8) -0.0052(9)
N3 0.0223(10) 0.0419(13) 0.0295(11) -0.0048(10) 0.0011(8) 0.0001(9)
N4 0.0489(19) 0.133(5) 0.050(2) -0.005(3) -0.0166(16) -0.001(3)
O1 0.0392(12) 0.0607(16) 0.0465(14) -0.0156(12) -0.0018(10) -0.0123(11)
O2 0.0301(10) 0.0533(14) 0.0464(13) -0.0090(11) 0.0048(9) 0.0010(10)
O3 0.066(2) 0.0584(19) 0.082(2) -0.0097(18) 0.0046(18) -0.0147(16)
O4 0.078(2) 0.069(2) 0.0499(16) -0.0088(15) 0.0131(15) -0.0139(18)
O5 0.0468(13) 0.0328(11) 0.0423(12) 0.0026(9) 0.0000(10) -0.0049(10)
O6 0.0504(15) 0.0593(16) 0.0574(16) 0.0127(14) 0.0094(13) -0.0135(13)
O7 0.0539(15) 0.0360(13) 0.0663(17) 0.0019(12) -0.0152(13) -0.0022(11)
C41 0.119(8) 0.219(16) 0.100(7) -0.042(8) -0.016(6) -0.027(9)
Cl1 0.175(5) 0.342(12) 0.149(4) 0.086(6) 0.020(3) 0.008(6)
Cl2 0.106(3) 0.296(10) 0.099(3) -0.001(4) 0.000(2) -0.079(4)
Cl3 0.154(4) 0.250(7) 0.307(9) 0.010(8) -0.067(5) -0.005(5)
C41A 0.119(8) 0.219(16) 0.100(7) -0.042(8) -0.016(6) -0.027(9)
Cl1A 0.089(11) 0.21(2) 0.098(13) 0.017(13) -0.039(9) -0.007(14)
Cl2A 0.154(4) 0.250(7) 0.307(9) 0.010(8) -0.067(5) -0.005(5)
Cl3A 0.078(6) 0.191(14) 0.074(5) -0.013(7) -0.021(4) -0.025(7)

loop_
_atom_type_symbol
_atom_type_description
_atom_type_scat_dispersion_real
_atom_type_scat_dispersion_imag
_atom_type_scat_source
C C 0.0033 0.0016 'International Tables Vol C Tables 4.2.6.8 and 6.1.1.4'
H H 0.0000 0.0000 'International Tables Vol C Tables 4.2.6.8 and 6.1.1.4'
Cl Cl 0.1484 0.1585 'International Tables Vol C Tables 4.2.6.8 and 6.1.1.4'
N N 0.0061 0.0033 'International Tables Vol C Tables 4.2.6.8 and 6.1.1.4'
O O 0.0106 0.0060 'International Tables Vol C Tables 4.2.6.8 and 6.1.1.4'

loop_
_geom_angle_atom_site_label_1
_geom_angle_atom_site_label_2
_geom_angle_atom_site_label_3
_geom_angle
_geom_angle_site_symmetry_1
_geom_angle_site_symmetry_3
_geom_angle_publ_flag
N1 C1 N2 106.6(3) . . ?
O1 C1 N1 127.4(3) . . ?
O1 C1 N2 126.0(3) . . ?
N3 C2 N1 105.1(3) . . ?
O2 C2 N1 127.9(3) . . ?
O2 C2 N3 127.0(3) . . ?
C4 C3 N1 119.6(4) . . ?
C8 C3 C4 121.3(4) . . ?
C8 C3 N1 119.1(3) . . ?
C3 C4 C5 119.4(6) . . ?
C6 C5 C4 119.3(6) . . ?
C7 C6 C5 120.7(4) . . ?
C6 C7 C8 120.3(6) . . ?
C3 C8 C7 119.0(5) . . ?
C17 C9 C10 110.5(2) . . ?
N3 C9 C10 113.5(2) . . ?
N3 C9 C17 108.3(2) . . ?
C11 C10 C9 120.2(3) . . ?
C10 C11 C16 107.3(3) . . ?
C12 C11 C10 115.9(3) . . ?
C12 C11 C16 105.0(4) . . ?
C15 C11 C10 118.6(3) . . ?
C15 C11 C12 103.1(3) . . ?
C15 C11 C16 105.9(4) . . ?
C13 C12 C11 108.6(4) . . ?
O3 C12 C11 124.8(4) . . ?
O3 C12 C13 126.5(4) . . ?
C14 C13 C12 106.5(4) . . ?
C13 C14 C15 107.1(4) . . ?
C11 C15 C14 108.9(4) . . ?
O4 C15 C11 125.4(4) . . ?
O4 C15 C14 125.6(5) . . ?
C18 C17 C9 116.0(2) . . ?
C25 C17 C9 121.4(2) . . ?
C25 C17 C18 122.6(2) . . ?
C19 C18 C17 121.6(3) . . ?
C19 C18 C23 117.5(3) . . ?
C23 C18 C17 120.9(2) . . ?
C18 C19 C20 121.7(3) . . ?
C21 C20 C19 119.4(3) . . ?
C20 C21 C22 120.2(3) . . ?
C20 C21 C24 120.6(3) . . ?
C22 C21 C24 119.2(3) . . ?
C23 C22 C21 119.3(3) . . ?
C22 C23 C18 121.8(3) . . ?
N4 C24 C21 178.9(6) . . ?
C17 C25 C26 123.8(2) . . ?
C17 C25 C29 128.6(2) . . ?
C29 C25 C26 107.7(2) . . ?
C25 C26 C27 101.2(2) . . ?
C25 C26 C34 110.8(2) . . ?
C34 C26 C27 115.4(2) . . ?
N2 C26 C25 105.4(2) . . ?
N2 C26 C27 113.0(2) . . ?
N2 C26 C34 110.3(2) . . ?
C28 C27 C26 101.2(2) . . ?
C32 C27 C26 119.8(2) . . ?
C32 C27 C28 104.5(2) . . ?
O5 C27 C26 107.3(2) . . ?
O5 C27 C28 110.2(2) . . ?
O5 C27 C32 113.0(3) . . ?
C29 C28 C27 107.2(2) . . ?
C29 C28 C33 112.9(3) . . ?
C30 C28 C27 102.4(2) . . ?
C30 C28 C29 115.6(3) . . ?
C30 C28 C33 106.1(3) . . ?
C33 C28 C27 112.3(3) . . ?
C25 C29 C28 104.9(2) . . ?
C31 C30 C28 109.0(3) . . ?
O6 C30 C28 125.3(3) . . ?
O6 C30 C31 125.7(3) . . ?
C30 C31 C32 105.8(3) . . ?
C31 C32 C27 106.1(3) . . ?
C35 C34 C26 121.7(3) . . ?
C35 C34 C39 116.8(3) . . ?
C39 C34 C26 121.5(3) . . ?
C36 C35 C34 121.9(3) . . ?
C37 C36 C35 119.9(3) . . ?
C36 C37 C38 119.4(3) . . ?
O7 C37 C36 116.4(3) . . ?
O7 C37 C38 124.2(3) . . ?
C39 C38 C37 120.4(3) . . ?
C38 C39 C34 121.7(3) . . ?
C1 N1 C2 111.7(2) . . ?
C1 N1 C3 125.4(3) . . ?
C2 N1 C3 122.9(3) . . ?
C1 N2 C26 121.2(2) . . ?
C1 N2 N3 106.2(2) . . ?
N3 N2 C26 107.7(2) . . ?
C2 N3 C9 126.2(2) . . ?
C2 N3 N2 110.2(2) . . ?
N2 N3 C9 117.0(2) . . ?
C37 O7 C40 117.8(3) . . ?
Cl1 C41 Cl2 111.5(7) . . ?
Cl1 C41 Cl3 101.4(8) . . ?
Cl3 C41 Cl2 114.7(9) . . ?
Cl1A C41A Cl2A 114.7(19) . . ?
Cl3A C41A Cl1A 105.5(17) . . ?
Cl3A C41A Cl2A 109.5(19) . . ?

loop_
_geom_bond_atom_site_label_1
_geom_bond_atom_site_label_2
_geom_bond_distance
_geom_bond_site_symmetry_2
_geom_bond_publ_flag
C1 N1 1.369(4) . ?
C1 N2 1.398(4) . ?
C1 O1 1.205(4) . ?
C2 N1 1.395(4) . ?
C2 N3 1.360(4) . ?
C2 O2 1.208(4) . ?
C3 C4 1.362(6) . ?
C3 C8 1.355(7) . ?
C3 N1 1.435(4) . ?
C4 C5 1.395(7) . ?
C5 C6 1.373(10) . ?
C6 C7 1.344(9) . ?
C7 C8 1.399(6) . ?
C9 C10 1.536(4) . ?
C9 C17 1.531(4) . ?
C9 N3 1.455(3) . ?
C10 C11 1.532(5) . ?
C11 C12 1.530(6) . ?
C11 C15 1.517(6) . ?
C11 C16 1.557(6) . ?
C12 C13 1.518(6) . ?
C12 O3 1.200(6) . ?
C13 C14 1.505(9) . ?
C14 C15 1.523(6) . ?
C15 O4 1.196(6) . ?
C17 C18 1.492(3) . ?
C17 C25 1.346(4) . ?
C18 C19 1.389(4) . ?
C18 C23 1.400(4) . ?
C19 C20 1.389(5) . ?
C20 C21 1.387(5) . ?
C21 C22 1.395(5) . ?
C21 C24 1.443(4) . ?
C22 C23 1.378(4) . ?
C24 N4 1.140(5) . ?
C25 C26 1.523(3) . ?
C25 C29 1.515(4) . ?
C26 C27 1.572(4) . ?
C26 C34 1.540(4) . ?
C26 N2 1.490(3) . ?
C27 C28 1.551(4) . ?
C27 C32 1.545(4) . ?
C27 O5 1.413(4) . ?
C28 C29 1.530(4) . ?
C28 C30 1.525(4) . ?
C28 C33 1.538(5) . ?
C30 C31 1.515(5) . ?
C30 O6 1.203(5) . ?
C31 C32 1.539(5) . ?
C34 C35 1.397(4) . ?
C34 C39 1.399(4) . ?
C35 C36 1.393(5) . ?
C36 C37 1.380(5) . ?
C37 C38 1.388(5) . ?
C37 O7 1.371(4) . ?
C38 C39 1.382(5) . ?
C40 O7 1.422(5) . ?
N2 N3 1.424(3) . ?
C41 Cl1 1.673(10) . ?
C41 Cl2 1.694(10) . ?
C41 Cl3 1.680(10) . ?
C41A Cl1A 1.713(13) . ?
C41A Cl2A 1.723(13) . ?
C41A Cl3A 1.709(13) . ?

loop_
_geom_hbond_atom_site_label_D
_geom_hbond_atom_site_label_H
_geom_hbond_atom_site_label_A
_geom_hbond_distance_DH
_geom_hbond_distance_HA
_geom_hbond_distance_DA
_geom_hbond_angle_DHA
_geom_hbond_site_symmetry_A
O5 H5A O7 0.82 2.11 2.878(4) 156.9 1_565

loop_
_geom_torsion_atom_site_label_1
_geom_torsion_atom_site_label_2
_geom_torsion_atom_site_label_3
_geom_torsion_atom_site_label_4
_geom_torsion
_geom_torsion_site_symmetry_1
_geom_torsion_site_symmetry_2
_geom_torsion_site_symmetry_3
_geom_torsion_site_symmetry_4
_geom_torsion_publ_flag
C1 N2 N3 C2 -4.1(3) . . . . ?
C1 N2 N3 C9 -157.5(3) . . . . ?
C3 C4 C5 C6 -2.4(12) . . . . ?
C4 C3 C8 C7 2.2(9) . . . . ?
C4 C3 N1 C1 -82.7(6) . . . . ?
C4 C3 N1 C2 98.0(6) . . . . ?
C4 C5 C6 C7 1.6(11) . . . . ?
C5 C6 C7 C8 1.1(10) . . . . ?
C6 C7 C8 C3 -3.0(9) . . . . ?
C8 C3 C4 C5 0.5(10) . . . . ?
C8 C3 N1 C1 97.9(5) . . . . ?
C8 C3 N1 C2 -81.4(5) . . . . ?
C9 C10 C11 C12 -81.3(4) . . . . ?
C9 C10 C11 C15 42.1(5) . . . . ?
C9 C10 C11 C16 161.9(4) . . . . ?
C9 C17 C18 C19 44.8(4) . . . . ?
C9 C17 C18 C23 -135.3(3) . . . . ?
C9 C17 C25 C26 2.6(4) . . . . ?
C9 C17 C25 C29 -176.7(3) . . . . ?
C10 C9 C17 C18 58.3(3) . . . . ?
C10 C9 C17 C25 -123.0(3) . . . . ?
C10 C9 N3 C2 -64.6(4) . . . . ?
C10 C9 N3 N2 84.0(3) . . . . ?
C10 C11 C12 C13 155.3(4) . . . . ?
C10 C11 C12 O3 -26.8(6) . . . . ?
C10 C11 C15 C14 -151.3(4) . . . . ?
C10 C11 C15 O4 30.7(6) . . . . ?
C11 C12 C13 C14 -17.7(6) . . . . ?
C12 C11 C15 C14 -21.7(4) . . . . ?
C12 C11 C15 O4 160.3(4) . . . . ?
C12 C13 C14 C15 3.7(6) . . . . ?
C13 C14 C15 C11 11.6(5) . . . . ?
C13 C14 C15 O4 -170.4(5) . . . . ?
C15 C11 C12 C13 24.2(4) . . . . ?
C15 C11 C12 O3 -157.9(4) . . . . ?
C16 C11 C12 C13 -86.5(5) . . . . ?
C16 C11 C12 O3 91.4(5) . . . . ?
C16 C11 C15 C14 88.2(4) . . . . ?
C16 C11 C15 O4 -89.7(5) . . . . ?
C17 C9 C10 C11 -171.4(3) . . . . ?
C17 C9 N3 C2 172.4(3) . . . . ?
C17 C9 N3 N2 -39.0(3) . . . . ?
C17 C18 C19 C20 176.4(3) . . . . ?
C17 C18 C23 C22 -176.2(3) . . . . ?
C17 C25 C26 C27 143.4(3) . . . . ?
C17 C25 C26 C34 -93.7(3) . . . . ?
C17 C25 C26 N2 25.5(4) . . . . ?
C17 C25 C29 C28 -163.1(3) . . . . ?
C18 C17 C25 C26 -178.8(3) . . . . ?
C18 C17 C25 C29 1.9(5) . . . . ?
C18 C19 C20 C21 0.9(5) . . . . ?
C19 C18 C23 C22 3.7(5) . . . . ?
C19 C20 C21 C22 1.7(5) . . . . ?
C19 C20 C21 C24 -179.5(3) . . . . ?
C20 C21 C22 C23 -1.5(5) . . . . ?
C21 C22 C23 C18 -1.2(5) . . . . ?
C23 C18 C19 C20 -3.5(5) . . . . ?
C24 C21 C22 C23 179.6(3) . . . . ?
C25 C17 C18 C19 -133.8(3) . . . . ?
C25 C17 C18 C23 46.0(4) . . . . ?
C25 C26 C27 C28 41.2(3) . . . . ?
C25 C26 C27 C32 155.2(3) . . . . ?
C25 C26 C27 O5 -74.3(3) . . . . ?
C25 C26 C34 C35 -1.2(4) . . . . ?
C25 C26 C34 C39 176.1(3) . . . . ?
C25 C26 N2 C1 179.8(3) . . . . ?
C25 C26 N2 N3 -57.8(3) . . . . ?
C26 C25 C29 C28 17.6(3) . . . . ?
C26 C27 C28 C29 -31.9(3) . . . . ?
C26 C27 C28 C30 90.2(3) . . . . ?
C26 C27 C28 C33 -156.4(3) . . . . ?
C26 C27 C32 C31 -83.3(3) . . . . ?
C26 C34 C35 C36 178.6(3) . . . . ?
C26 C34 C39 C38 -177.1(3) . . . . ?
C26 N2 N3 C2 -135.4(3) . . . . ?
C26 N2 N3 C9 71.2(3) . . . . ?
C27 C26 C34 C35 113.0(3) . . . . ?
C27 C26 C34 C39 -69.7(4) . . . . ?
C27 C26 N2 C1 70.1(4) . . . . ?
C27 C26 N2 N3 -167.4(2) . . . . ?
C27 C28 C29 C25 9.7(3) . . . . ?
C27 C28 C30 C31 28.7(3) . . . . ?
C27 C28 C30 O6 -152.2(4) . . . . ?
C28 C27 C32 C31 28.9(3) . . . . ?
C28 C30 C31 C32 -11.2(4) . . . . ?
C29 C25 C26 C27 -37.2(3) . . . . ?
C29 C25 C26 C34 85.7(3) . . . . ?
C29 C25 C26 N2 -155.1(3) . . . . ?
C29 C28 C30 C31 144.9(3) . . . . ?
C29 C28 C30 O6 -36.0(5) . . . . ?
C30 C28 C29 C25 -103.8(3) . . . . ?
C30 C31 C32 C27 -11.2(4) . . . . ?
C32 C27 C28 C29 -156.9(3) . . . . ?
C32 C27 C28 C30 -34.8(3) . . . . ?
C32 C27 C28 C33 78.6(3) . . . . ?
C33 C28 C29 C25 133.8(3) . . . . ?
C33 C28 C30 C31 -89.1(3) . . . . ?
C33 C28 C30 O6 89.9(4) . . . . ?
C34 C26 C27 C28 -78.4(3) . . . . ?
C34 C26 C27 C32 35.6(3) . . . . ?
C34 C26 C27 O5 166.1(2) . . . . ?
C34 C26 N2 C1 -60.7(3) . . . . ?
C34 C26 N2 N3 61.8(3) . . . . ?
C34 C35 C36 C37 -2.3(5) . . . . ?
C35 C34 C39 C38 0.3(5) . . . . ?
C35 C36 C37 C38 1.9(5) . . . . ?
C35 C36 C37 O7 -178.5(3) . . . . ?
C36 C37 C38 C39 -0.4(6) . . . . ?
C36 C37 O7 C40 173.8(4) . . . . ?
C37 C38 C39 C34 -0.7(6) . . . . ?
C38 C37 O7 C40 -6.6(6) . . . . ?
C39 C34 C35 C36 1.2(5) . . . . ?
N1 C1 N2 C26 125.3(3) . . . . ?
N1 C1 N2 N3 2.2(3) . . . . ?
N1 C2 N3 C9 154.6(3) . . . . ?
N1 C2 N3 N2 4.3(3) . . . . ?
N1 C3 C4 C5 -179.0(6) . . . . ?
N1 C3 C8 C7 -178.4(5) . . . . ?
N2 C1 N1 C2 0.4(4) . . . . ?
N2 C1 N1 C3 -179.0(3) . . . . ?
N2 C26 C27 C28 153.4(2) . . . . ?
N2 C26 C27 C32 -92.6(3) . . . . ?
N2 C26 C27 O5 37.9(3) . . . . ?
N2 C26 C34 C35 -117.4(3) . . . . ?
N2 C26 C34 C39 59.8(3) . . . . ?
N3 C2 N1 C1 -2.9(4) . . . . ?
N3 C2 N1 C3 176.5(3) . . . . ?
N3 C9 C10 C11 66.8(4) . . . . ?
N3 C9 C17 C18 -176.8(2) . . . . ?
N3 C9 C17 C25 1.9(4) . . . . ?
O1 C1 N1 C2 179.7(4) . . . . ?
O1 C1 N1 C3 0.3(6) . . . . ?
O1 C1 N2 C26 -54.0(5) . . . . ?
O1 C1 N2 N3 -177.1(4) . . . . ?
O2 C2 N1 C1 174.7(4) . . . . ?
O2 C2 N1 C3 -5.9(6) . . . . ?
O2 C2 N3 C9 -23.0(5) . . . . ?
O2 C2 N3 N2 -173.4(3) . . . . ?
O3 C12 C13 C14 164.4(5) . . . . ?
O5 C27 C28 C29 81.5(3) . . . . ?
O5 C27 C28 C30 -156.5(2) . . . . ?
O5 C27 C28 C33 -43.0(4) . . . . ?
O5 C27 C32 C31 148.7(3) . . . . ?
O6 C30 C31 C32 169.7(4) . . . . ?
O7 C37 C38 C39 180.0(4) . . . . ?
